data_4333549
loop_
_publ_author_name
'Ramyaa Mathialagan'
'Subramaniam Kuppuswamy'
'Alexandra T. De Denko'
'Mark W. Bezpalko'
'Bruce M. Foxman'
'Christine M. Thomas'

_publ_contact_author_address
;Brandeis University
Dept. of Chemistry    
415 South St MS 015    
Waltham, MA 02454    
;
_publ_contact_author_email thomasc@brandeis.edu
_publ_contact_author_name 'Christine M. Thomas'
_publ_section_title
;
 Metal-Metal Bonding in Low-Coordinate Dicobalt Complexes Supported by
 Phosphinoamide Ligands
;
_journal_name_full 'Inorganic Chemistry'
_journal_page_first 701
_journal_page_last 706
_journal_paper_doi 10.1021/ic3018375
_journal_volume 52
_journal_year 2013
_chemical_formula_moiety 'C34 H58 Co2 I2 N2 O1 P2'
_chemical_formula_sum 'C34 H58 Co2 I2 N2 O P2'
_chemical_formula_weight 944.47
_space_group_IT_number 2
_symmetry_cell_setting triclinic
_symmetry_space_group_name_Hall '-P 1'
_symmetry_space_group_name_H-M 'P -1'
_atom_sites_solution_hydrogens difmap
_atom_sites_solution_primary other
_audit_creation_date 11-10-26
_audit_creation_method CRYSTALS_ver_14.30
_cell_angle_alpha 71.024(2)
_cell_angle_beta 88.342(2)
_cell_angle_gamma 80.705(2)
_cell_formula_units_Z 4
_cell_length_a 9.2673(3)
_cell_length_b 21.1143(7)
_cell_length_c 21.1748(7)
_cell_measurement_reflns_used 9894
_cell_measurement_temperature 120
_cell_measurement_theta_max 30
_cell_measurement_theta_min 2
_cell_volume 3865.5(2)
_computing_cell_refinement 'Apex2 (Bruker AXS, 2006)'
_computing_data_collection 'Apex2 (Bruker AXS, 2006)'
_computing_data_reduction 'Apex2 (Bruker AXS, 2006)'
_computing_molecular_graphics 'CAMERON (Watkin et al., 1996)'
_computing_publication_material 'CRYSTALS (Betteridge et al., 2003)'
_computing_structure_refinement 'CRYSTALS (Betteridge et al., 2003)'
_computing_structure_solution 'Superflip (Palatinus & Chapuis, 2007)'
_diffrn_ambient_temperature 120
_diffrn_measured_fraction_theta_full 0.996
_diffrn_measured_fraction_theta_max 0.995
_diffrn_measurement_device Area
_diffrn_measurement_device_type 'Bruker Kappa Apex2'
_diffrn_measurement_method '\f & \w scans'
_diffrn_radiation_monochromator graphite
_diffrn_radiation_type 'Mo K\a'
_diffrn_radiation_wavelength 0.71073
_diffrn_reflns_av_R_equivalents 0.045
_diffrn_reflns_limit_h_max 13
_diffrn_reflns_limit_h_min -13
_diffrn_reflns_limit_k_max 29
_diffrn_reflns_limit_k_min -29
_diffrn_reflns_limit_l_max 29
_diffrn_reflns_limit_l_min -26
_diffrn_reflns_number 87552
_diffrn_reflns_theta_full 29.420
_diffrn_reflns_theta_max 30.020
_diffrn_reflns_theta_min 1.191
_diffrn_standards_number 0
_exptl_absorpt_coefficient_mu 2.566
_exptl_absorpt_correction_T_max 0.90
_exptl_absorpt_correction_T_min 0.40
_exptl_absorpt_correction_type numerical
_exptl_absorpt_process_details
; 
 Analytical Absorption (De Meulenaer & Tompa, 1965) 
;
_exptl_crystal_colour green
_exptl_crystal_density_diffrn 1.623
_exptl_crystal_description plate
_exptl_crystal_F_000 1896
_exptl_crystal_size_max 0.490
_exptl_crystal_size_mid 0.360
_exptl_crystal_size_min 0.040
_refine_diff_density_max 1.10
_refine_diff_density_min -1.19
_refine_ls_extinction_method none
_refine_ls_goodness_of_fit_ref 0.9598
_refine_ls_hydrogen_treatment constr
_refine_ls_matrix_type full
_refine_ls_number_parameters 775
_refine_ls_number_reflns 22458
_refine_ls_number_restraints 0
_refine_ls_R_factor_all 0.0451
_refine_ls_R_factor_gt 0.0285
_refine_ls_shift/su_max 0.0075504
_refine_ls_shift/su_mean 0.0003573
_refine_ls_structure_factor_coef Fsqd
_refine_ls_weighting_details
;
 Method= Modified Sheldrick 
 w=1/[\s^2^(F^2^) + ( 0.02P)^2^ + 3.63P] 
 ,where P=(max(Fo^2^,0) + 2Fc^2^)/3 
;
_refine_ls_weighting_scheme calc
_refine_ls_wR_factor_all 0.0637
_refine_ls_wR_factor_gt 0.0582
_refine_ls_wR_factor_ref 0.0637
_reflns_limit_h_max 13
_reflns_limit_h_min -13
_reflns_limit_k_max 29
_reflns_limit_k_min -27
_reflns_limit_l_max 29
_reflns_limit_l_min 0
_reflns_number_gt 17127
_reflns_number_total 22458
_reflns_threshold_expression I>2.0\s(I)
_oxford_diffrn_Wilson_B_factor 0.00
_oxford_diffrn_Wilson_scale 0.00
_oxford_refine_ls_r_factor_ref 0.0451
_oxford_refine_ls_scale 0.061494(3)
_oxford_reflns_number_all 22458
_oxford_reflns_threshold_expression_ref I>0.0\s(I)
_oxford_structure_analysis_title 'RM_63_0ma in P-1'
_cod_data_source_file ic3018375_si_002_2.cif
_cod_data_source_block 2
_cod_original_sg_symbol_Hall '-P 1 '
_cod_original_sg_symbol_H-M 'P -1 '
_cod_original_formula_sum 'C34 H58 Co2 I2 N2 O1 P2'
_cod_database_code 4333549

loop_
_symmetry_equiv_pos_as_xyz
x,y,z
-x,-y,-z

loop_
_atom_site_label
_atom_site_type_symbol
_atom_site_fract_x
_atom_site_fract_y
_atom_site_fract_z
_atom_site_U_iso_or_equiv
_atom_site_occupancy
_atom_site_adp_type
_atom_site_refinement_flags_posn
_atom_site_refinement_flags_occupancy
_atom_site_disorder_assembly
_atom_site_disorder_group
Co1 Co 0.51413(3) 0.750314(15) 0.253459(15) 0.0146 1.0000 Uani . . . .
Co2 Co 0.54548(3) 0.876951(15) 0.217613(15) 0.0162 1.0000 Uani . . . .
Co101 Co 0.91655(3) 0.260910(15) 0.252408(15) 0.0150 1.0000 Uani . . . .
Co102 Co 1.00655(3) 0.378435(15) 0.210812(15) 0.0161 1.0000 Uani . . . .
I1 I 0.278329(16) 0.846816(8) 0.251876(8) 0.0217 1.0000 Uani . . . .
I2 I 0.55828(2) 1.002288(8) 0.172446(9) 0.0305 1.0000 Uani . . . .
I101 I 0.718096(17) 0.377921(8) 0.212215(8) 0.0226 1.0000 Uani . . . .
I102 I 1.10021(2) 0.490715(8) 0.170874(9) 0.0274 1.0000 Uani . . . .
P1 P 0.59207(7) 0.83464(3) 0.12896(3) 0.0163 1.0000 Uani . . . .
P2 P 0.65756(6) 0.81832(3) 0.32269(3) 0.0160 1.0000 Uani . . . .
P47 P 1.04355(7) 0.32787(3) 0.32552(3) 0.0175 1.0000 Uani . . . .
P64 P 1.08222(7) 0.31736(3) 0.13834(3) 0.0181 1.0000 Uani . . . .
O1 O 0.43980(18) 0.65880(8) 0.28279(9) 0.0221 1.0000 Uani . . . .
O101 O 0.79537(18) 0.18277(8) 0.27970(9) 0.0224 1.0000 Uani . . . .
N1 N 0.5490(2) 0.75816(9) 0.16197(9) 0.0158 1.0000 Uani . . . .
N2 N 0.6306(2) 0.74042(9) 0.33095(9) 0.0157 1.0000 Uani . . . .
N101 N 1.0043(2) 0.24992(10) 0.17298(10) 0.0178 1.0000 Uani . . . .
N102 N 0.9919(2) 0.25276(10) 0.33995(9) 0.0171 1.0000 Uani . . . .
C1 C 0.5431(2) 0.70499(11) 0.13426(11) 0.0160 1.0000 Uani . . . .
C2 C 0.4087(3) 0.69629(12) 0.11097(11) 0.0188 1.0000 Uani . . . .
C3 C 0.2666(3) 0.74162(13) 0.11332(14) 0.0253 1.0000 Uani . . . .
C4 C 0.4042(3) 0.64317(12) 0.08655(12) 0.0215 1.0000 Uani . . . .
C5 C 0.5278(3) 0.59618(12) 0.08516(12) 0.0215 1.0000 Uani . . . .
C6 C 0.5172(3) 0.53821(14) 0.06003(14) 0.0302 1.0000 Uani . . . .
C7 C 0.6573(3) 0.60334(12) 0.11115(12) 0.0208 1.0000 Uani . . . .
C8 C 0.6679(3) 0.65614(12) 0.13600(12) 0.0181 1.0000 Uani . . . .
C9 C 0.8103(3) 0.65600(13) 0.16854(13) 0.0229 1.0000 Uani . . . .
C10 C 0.4883(3) 0.88625(13) 0.05126(12) 0.0241 1.0000 Uani . . . .
C11 C 0.4999(3) 0.84854(14) 0.00001(12) 0.0276 1.0000 Uani . . . .
C12 C 0.3315(3) 0.91576(14) 0.06135(14) 0.0313 1.0000 Uani . . . .
C13 C 0.7835(3) 0.82902(13) 0.10011(12) 0.0219 1.0000 Uani . . . .
C14 C 0.8187(3) 0.89148(15) 0.04421(14) 0.0332 1.0000 Uani . . . .
C15 C 0.8869(3) 0.81467(14) 0.15997(13) 0.0250 1.0000 Uani . . . .
C16 C 0.6587(2) 0.67882(11) 0.38623(11) 0.0168 1.0000 Uani . . . .
C17 C 0.7916(3) 0.63401(12) 0.39159(12) 0.0191 1.0000 Uani . . . .
C18 C 0.9100(3) 0.64852(13) 0.34077(13) 0.0250 1.0000 Uani . . . .
C19 C 0.8138(3) 0.57288(12) 0.44408(12) 0.0226 1.0000 Uani . . . .
C20 C 0.7088(3) 0.55320(12) 0.49090(12) 0.0236 1.0000 Uani . . . .
C21 C 0.7366(3) 0.48664(14) 0.54736(13) 0.0321 1.0000 Uani . . . .
C22 C 0.5774(3) 0.59692(13) 0.48395(12) 0.0229 1.0000 Uani . . . .
C23 C 0.5492(3) 0.65876(12) 0.43272(12) 0.0194 1.0000 Uani . . . .
C24 C 0.4004(3) 0.70081(13) 0.42849(13) 0.0236 1.0000 Uani . . . .
C25 C 0.8543(3) 0.82319(12) 0.32935(12) 0.0205 1.0000 Uani . . . .
C26 C 0.9363(3) 0.78073(14) 0.39524(13) 0.0274 1.0000 Uani . . . .
C27 C 0.8796(3) 0.89670(13) 0.30948(15) 0.0299 1.0000 Uani . . . .
C28 C 0.5593(3) 0.84593(13) 0.38938(12) 0.0216 1.0000 Uani . . . .
C29 C 0.6212(3) 0.80861(16) 0.46033(13) 0.0307 1.0000 Uani . . . .
C30 C 0.5357(3) 0.92266(15) 0.37484(16) 0.0371 1.0000 Uani . . . .
C31 C 0.5302(3) 0.59287(13) 0.29803(14) 0.0271 1.0000 Uani . . . .
C32 C 0.4416(3) 0.54990(15) 0.27499(17) 0.0382 1.0000 Uani . . . .
C33 C 0.2848(3) 0.58732(15) 0.26701(15) 0.0341 1.0000 Uani . . . .
C34 C 0.2900(3) 0.64708(14) 0.29109(14) 0.0267 1.0000 Uani . . . .
C101 C 1.0034(2) 0.18975(12) 0.15515(12) 0.0179 1.0000 Uani . . . .
C102 C 0.8873(2) 0.18591(12) 0.11559(12) 0.0195 1.0000 Uani . . . .
C103 C 0.7624(3) 0.24358(14) 0.09019(14) 0.0264 1.0000 Uani . . . .
C104 C 0.8860(3) 0.12631(13) 0.10109(13) 0.0219 1.0000 Uani . . . .
C105 C 0.9926(3) 0.06985(13) 0.12466(13) 0.0235 1.0000 Uani . . . .
C106 C 0.9868(3) 0.00627(14) 0.10783(15) 0.0298 1.0000 Uani . . . .
C107 C 1.1025(3) 0.07367(13) 0.16543(14) 0.0267 1.0000 Uani . . . .
C108 C 1.1085(3) 0.13200(13) 0.18155(13) 0.0238 1.0000 Uani . . . .
C109 C 1.2278(3) 0.12982(15) 0.22995(16) 0.0364 1.0000 Uani . . . .
C110 C 1.0216(4) 0.36615(16) 0.05117(15) 0.0446 1.0000 Uani . . . .
C111 C 1.0400(4) 0.32787(17) 0.00078(14) 0.0374 1.0000 Uani . . . .
C113 C 1.2820(3) 0.29271(15) 0.13399(15) 0.0300 1.0000 Uani . . . .
C114 C 1.3320(3) 0.24645(17) 0.09186(17) 0.0403 1.0000 Uani . . . .
C115 C 1.3640(3) 0.35348(18) 0.11253(19) 0.0445 1.0000 Uani . . . .
C116 C 0.9699(2) 0.20308(12) 0.40243(11) 0.0174 1.0000 Uani . . . .
C117 C 1.0826(3) 0.14890(12) 0.43360(12) 0.0193 1.0000 Uani . . . .
C118 C 1.2302(3) 0.14102(13) 0.40302(13) 0.0246 1.0000 Uani . . . .
C119 C 1.0558(3) 0.09914(12) 0.49251(12) 0.0224 1.0000 Uani . . . .
C120 C 0.9217(3) 0.09932(13) 0.52304(12) 0.0231 1.0000 Uani . . . .
C121 C 0.8939(3) 0.04422(14) 0.58581(13) 0.0303 1.0000 Uani . . . .
C122 C 0.8118(3) 0.15198(13) 0.49143(12) 0.0234 1.0000 Uani . . . .
C123 C 0.8315(3) 0.20289(12) 0.43231(12) 0.0203 1.0000 Uani . . . .
C124 C 0.6998(3) 0.25548(14) 0.40216(13) 0.0278 1.0000 Uani . . . .
C125 C 1.2347(3) 0.31716(13) 0.35506(13) 0.0237 1.0000 Uani . . . .
C126 C 1.3340(3) 0.29278(14) 0.30572(14) 0.0281 1.0000 Uani . . . .
C127 C 1.2806(3) 0.38118(14) 0.36094(15) 0.0343 1.0000 Uani . . . .
C128 C 0.9265(3) 0.37510(13) 0.37332(13) 0.0275 1.0000 Uani . . . .
C129 C 0.9585(4) 0.34679(16) 0.44899(13) 0.0367 1.0000 Uani . . . .
C130 C 0.9170(4) 0.45183(15) 0.34632(16) 0.0393 1.0000 Uani . . . .
C131 C 0.8599(3) 0.11221(13) 0.31085(15) 0.0295 1.0000 Uani . . . .
C132 C 0.7363(4) 0.07713(18) 0.3423(2) 0.0598 1.0000 Uani . . . .
C133 C 0.5990(3) 0.12416(17) 0.31062(19) 0.0470 1.0000 Uani . . . .
C134 C 0.6505(3) 0.18181(15) 0.25749(15) 0.0315 1.0000 Uani . . . .
C1001 C 0.9907(14) 0.4374(6) 0.0290(6) 0.049(4) 0.291(8) Uiso . P 1 2
C1002 C 0.8834(4) 0.4126(2) 0.0435(2) 0.0312(11) 0.709(8) Uiso . P 1 1
H31 H 0.2455 0.7757 0.0695 0.0372 1.0000 Uiso R . . .
H32 H 0.1864 0.7155 0.1269 0.0382 1.0000 Uiso R . . .
H33 H 0.2769 0.7651 0.1443 0.0375 1.0000 Uiso R . . .
H41 H 0.3151 0.6386 0.0708 0.0259 1.0000 Uiso R . . .
H61 H 0.6134 0.5141 0.0569 0.0453 1.0000 Uiso R . . .
H62 H 0.4720 0.5544 0.0162 0.0455 1.0000 Uiso R . . .
H63 H 0.4637 0.5060 0.0889 0.0452 1.0000 Uiso R . . .
H71 H 0.7391 0.5710 0.1124 0.0243 1.0000 Uiso R . . .
H91 H 0.8614 0.6097 0.1888 0.0343 1.0000 Uiso R . . .
H92 H 0.7932 0.6778 0.2015 0.0335 1.0000 Uiso R . . .
H93 H 0.8763 0.6797 0.1369 0.0339 1.0000 Uiso R . . .
H101 H 0.5391 0.9250 0.0332 0.0289 1.0000 Uiso R . . .
H111 H 0.6015 0.8310 -0.0042 0.0402 1.0000 Uiso R . . .
H112 H 0.4424 0.8121 0.0135 0.0409 1.0000 Uiso R . . .
H113 H 0.4635 0.8800 -0.0426 0.0407 1.0000 Uiso R . . .
H121 H 0.3307 0.9445 0.0891 0.0463 1.0000 Uiso R . . .
H122 H 0.2765 0.8794 0.0838 0.0468 1.0000 Uiso R . . .
H123 H 0.2847 0.9429 0.0188 0.0478 1.0000 Uiso R . . .
H131 H 0.8023 0.7899 0.0842 0.0252 1.0000 Uiso R . . .
H141 H 0.7867 0.9333 0.0549 0.0496 1.0000 Uiso R . . .
H142 H 0.7753 0.8959 0.0027 0.0493 1.0000 Uiso R . . .
H143 H 0.9248 0.8868 0.0393 0.0498 1.0000 Uiso R . . .
H151 H 0.8808 0.8541 0.1733 0.0358 1.0000 Uiso R . . .
H152 H 0.8628 0.7767 0.1973 0.0360 1.0000 Uiso R . . .
H153 H 0.9870 0.8035 0.1477 0.0373 1.0000 Uiso R . . .
H181 H 0.9331 0.6120 0.3224 0.0382 1.0000 Uiso R . . .
H182 H 0.9977 0.6519 0.3616 0.0372 1.0000 Uiso R . . .
H183 H 0.8845 0.6900 0.3054 0.0367 1.0000 Uiso R . . .
H191 H 0.9026 0.5444 0.4484 0.0281 1.0000 Uiso R . . .
H211 H 0.6454 0.4737 0.5633 0.0492 1.0000 Uiso R . . .
H212 H 0.7905 0.4522 0.5315 0.0493 1.0000 Uiso R . . .
H213 H 0.7924 0.4895 0.5832 0.0486 1.0000 Uiso R . . .
H221 H 0.5051 0.5852 0.5154 0.0282 1.0000 Uiso R . . .
H241 H 0.3773 0.7276 0.3841 0.0349 1.0000 Uiso R . . .
H242 H 0.3953 0.7295 0.4546 0.0349 1.0000 Uiso R . . .
H243 H 0.3281 0.6718 0.4450 0.0342 1.0000 Uiso R . . .
H251 H 0.8973 0.8055 0.2954 0.0249 1.0000 Uiso R . . .
H261 H 1.0396 0.7732 0.3856 0.0407 1.0000 Uiso R . . .
H262 H 0.9222 0.8048 0.4259 0.0400 1.0000 Uiso R . . .
H263 H 0.9032 0.7368 0.4147 0.0402 1.0000 Uiso R . . .
H271 H 0.8270 0.9246 0.2698 0.0452 1.0000 Uiso R . . .
H272 H 0.8480 0.9148 0.3456 0.0449 1.0000 Uiso R . . .
H273 H 0.9826 0.8999 0.3015 0.0452 1.0000 Uiso R . . .
H281 H 0.4630 0.8331 0.3874 0.0257 1.0000 Uiso R . . .
H291 H 0.5519 0.8162 0.4934 0.0459 1.0000 Uiso R . . .
H292 H 0.7097 0.8241 0.4679 0.0451 1.0000 Uiso R . . .
H293 H 0.6460 0.7596 0.4693 0.0457 1.0000 Uiso R . . .
H301 H 0.4972 0.9462 0.3305 0.0551 1.0000 Uiso R . . .
H302 H 0.6241 0.9370 0.3811 0.0557 1.0000 Uiso R . . .
H303 H 0.4666 0.9351 0.4049 0.0555 1.0000 Uiso R . . .
H311 H 0.5480 0.5741 0.3460 0.0329 1.0000 Uiso R . . .
H312 H 0.6202 0.5991 0.2745 0.0330 1.0000 Uiso R . . .
H321 H 0.4519 0.5054 0.3075 0.0458 1.0000 Uiso R . . .
H322 H 0.4787 0.5466 0.2319 0.0468 1.0000 Uiso R . . .
H331 H 0.2175 0.5588 0.2940 0.0414 1.0000 Uiso R . . .
H332 H 0.2544 0.6037 0.2206 0.0411 1.0000 Uiso R . . .
H341 H 0.2661 0.6362 0.3391 0.0318 1.0000 Uiso R . . .
H342 H 0.2267 0.6871 0.2652 0.0314 1.0000 Uiso R . . .
H1002 H 0.9571 0.4538 0.0650 0.0729 0.291(8) Uiso . P 1 2
H1003 H 1.0799 0.4536 0.0124 0.0729 0.291(8) Uiso . P 1 2
H1004 H 0.9173 0.4529 -0.0062 0.0730 0.291(8) Uiso . P 1 2
H1005 H 0.8861 0.4440 0.0668 0.0466 0.709(8) Uiso . P 1 1
H1006 H 0.8617 0.4377 -0.0037 0.0471 0.709(8) Uiso . P 1 1
H1007 H 0.8089 0.3853 0.0608 0.0470 0.709(8) Uiso . P 1 1
H1031 H 0.6770 0.2249 0.0843 0.0395 1.0000 Uiso R . . .
H1032 H 0.7451 0.2686 0.1203 0.0391 1.0000 Uiso R . . .
H1033 H 0.7865 0.2734 0.0490 0.0404 1.0000 Uiso R . . .
H1041 H 0.8086 0.1251 0.0740 0.0264 1.0000 Uiso R . . .
H1061 H 1.0531 -0.0324 0.1351 0.0455 1.0000 Uiso R . . .
H1062 H 0.8915 -0.0061 0.1151 0.0461 1.0000 Uiso R . . .
H1063 H 1.0082 0.0120 0.0621 0.0461 1.0000 Uiso R . . .
H1071 H 1.1724 0.0357 0.1838 0.0317 1.0000 Uiso R . . .
H1091 H 1.3213 0.1316 0.2087 0.0554 1.0000 Uiso R . . .
H1092 H 1.2096 0.1666 0.2468 0.0546 1.0000 Uiso R . . .
H1093 H 1.2361 0.0892 0.2669 0.0551 1.0000 Uiso R . . .
H1101 H 0.9189 0.3605 0.0590 0.0524 0.291(8) Uiso . P 1 2
H1102 H 1.0941 0.4000 0.0362 0.0526 0.709(8) Uiso . P 1 1
H1111 H 1.0140 0.2821 0.0192 0.0549 1.0000 Uiso R . . .
H1112 H 1.1402 0.3225 -0.0123 0.0561 1.0000 Uiso R . . .
H1113 H 0.9808 0.3538 -0.0382 0.0559 1.0000 Uiso R . . .
H1131 H 1.3130 0.2660 0.1805 0.0352 1.0000 Uiso R . . .
H1141 H 1.3401 0.2743 0.0465 0.0596 1.0000 Uiso R . . .
H1142 H 1.2662 0.2146 0.0956 0.0594 1.0000 Uiso R . . .
H1143 H 1.4259 0.2214 0.1075 0.0600 1.0000 Uiso R . . .
H1151 H 1.3344 0.3820 0.1389 0.0666 1.0000 Uiso R . . .
H1152 H 1.3402 0.3793 0.0662 0.0662 1.0000 Uiso R . . .
H1153 H 1.4686 0.3379 0.1177 0.0668 1.0000 Uiso R . . .
H1181 H 1.2808 0.0968 0.4215 0.0379 1.0000 Uiso R . . .
H1182 H 1.2196 0.1526 0.3556 0.0379 1.0000 Uiso R . . .
H1183 H 1.2886 0.1718 0.4109 0.0371 1.0000 Uiso R . . .
H1191 H 1.1294 0.0639 0.5122 0.0265 1.0000 Uiso R . . .
H1211 H 0.9831 0.0191 0.6078 0.0464 1.0000 Uiso R . . .
H1212 H 0.8385 0.0626 0.6172 0.0466 1.0000 Uiso R . . .
H1213 H 0.8396 0.0145 0.5763 0.0459 1.0000 Uiso R . . .
H1221 H 0.7185 0.1530 0.5098 0.0258 1.0000 Uiso R . . .
H1241 H 0.6156 0.2347 0.4099 0.0429 1.0000 Uiso R . . .
H1242 H 0.6884 0.2892 0.4240 0.0417 1.0000 Uiso R . . .
H1243 H 0.7085 0.2756 0.3553 0.0409 1.0000 Uiso R . . .
H1251 H 1.2474 0.2813 0.3983 0.0266 1.0000 Uiso R . . .
H1261 H 1.4326 0.2771 0.3232 0.0406 1.0000 Uiso R . . .
H1262 H 1.3361 0.3299 0.2645 0.0414 1.0000 Uiso R . . .
H1263 H 1.2998 0.2566 0.2955 0.0417 1.0000 Uiso R . . .
H1271 H 1.3854 0.3729 0.3692 0.0510 1.0000 Uiso R . . .
H1272 H 1.2354 0.3938 0.3968 0.0502 1.0000 Uiso R . . .
H1273 H 1.2591 0.4184 0.3199 0.0508 1.0000 Uiso R . . .
H1281 H 0.8291 0.3666 0.3656 0.0322 1.0000 Uiso R . . .
H1291 H 1.0512 0.3571 0.4605 0.0549 1.0000 Uiso R . . .
H1292 H 0.8823 0.3678 0.4707 0.0550 1.0000 Uiso R . . .
H1293 H 0.9602 0.2983 0.4658 0.0545 1.0000 Uiso R . . .
H1301 H 0.8436 0.4714 0.3700 0.0580 1.0000 Uiso R . . .
H1302 H 1.0098 0.4644 0.3531 0.0589 1.0000 Uiso R . . .
H1303 H 0.8910 0.4687 0.2992 0.0583 1.0000 Uiso R . . .
H1311 H 0.9001 0.0937 0.2764 0.0364 1.0000 Uiso R . . .
H1312 H 0.9340 0.1093 0.3420 0.0358 1.0000 Uiso R . . .
H1321 H 0.7366 0.0683 0.3900 0.0739 1.0000 Uiso R . . .
H1322 H 0.7428 0.0331 0.3368 0.0720 1.0000 Uiso R . . .
H1331 H 0.5333 0.1034 0.2945 0.0567 1.0000 Uiso R . . .
H1332 H 0.5530 0.1429 0.3437 0.0572 1.0000 Uiso R . . .
H1341 H 0.5893 0.2258 0.2509 0.0379 1.0000 Uiso R . . .
H1342 H 0.6605 0.1712 0.2158 0.0385 1.0000 Uiso R . . .

loop_
_atom_site_aniso_label
_atom_site_aniso_U_11
_atom_site_aniso_U_22
_atom_site_aniso_U_33
_atom_site_aniso_U_23
_atom_site_aniso_U_13
_atom_site_aniso_U_12
Co1 0.01559(14) 0.01545(14) 0.01334(14) -0.00484(11) 0.00030(11) -0.00418(11)
Co2 0.01927(15) 0.01414(14) 0.01547(15) -0.00517(12) 0.00151(12) -0.00272(12)
Co101 0.01421(14) 0.01687(15) 0.01477(15) -0.00644(12) -0.00075(11) -0.00193(11)
Co102 0.01862(15) 0.01599(14) 0.01439(15) -0.00576(12) -0.00073(11) -0.00278(12)
I1 0.01615(7) 0.02437(8) 0.02386(8) -0.00819(6) 0.00139(6) -0.00026(6)
I2 0.04114(10) 0.01548(8) 0.03264(10) -0.00436(7) 0.00466(7) -0.00568(7)
I101 0.01723(7) 0.02216(8) 0.02470(8) -0.00514(6) -0.00205(6) 0.00233(6)
I102 0.03425(9) 0.01889(8) 0.02962(9) -0.00677(7) 0.00001(7) -0.00829(7)
P1 0.0201(3) 0.0146(3) 0.0144(3) -0.0048(2) 0.0009(2) -0.0032(2)
P2 0.0171(3) 0.0178(3) 0.0152(3) -0.0068(2) 0.0015(2) -0.0057(2)
P47 0.0207(3) 0.0185(3) 0.0147(3) -0.0070(2) -0.0012(2) -0.0033(2)
P64 0.0178(3) 0.0229(3) 0.0167(3) -0.0099(2) 0.0013(2) -0.0052(2)
O1 0.0214(8) 0.0208(9) 0.0262(9) -0.0076(7) 0.0018(7) -0.0094(7)
O101 0.0158(8) 0.0187(8) 0.0302(10) -0.0031(7) -0.0031(7) -0.0050(6)
N1 0.0189(9) 0.0162(9) 0.0122(9) -0.0045(7) 0.0004(7) -0.0032(7)
N2 0.0174(9) 0.0151(9) 0.0139(9) -0.0028(7) -0.0014(7) -0.0038(7)
N101 0.0181(9) 0.0208(10) 0.0181(10) -0.0109(8) 0.0013(7) -0.0041(8)
N102 0.0189(9) 0.0180(9) 0.0142(9) -0.0044(7) -0.0018(7) -0.0035(7)
C1 0.0211(11) 0.0149(10) 0.0132(10) -0.0060(8) 0.0003(8) -0.0037(8)
C2 0.0203(11) 0.0195(11) 0.0148(11) -0.0029(9) -0.0015(9) -0.0033(9)
C3 0.0211(12) 0.0260(13) 0.0305(14) -0.0115(11) -0.0033(10) -0.0027(10)
C4 0.0238(12) 0.0237(12) 0.0166(11) -0.0044(9) -0.0054(9) -0.0062(10)
C5 0.0321(13) 0.0189(11) 0.0165(11) -0.0076(9) 0.0000(10) -0.0083(10)
C6 0.0395(16) 0.0262(14) 0.0314(15) -0.0167(12) -0.0038(12) -0.0073(12)
C7 0.0233(12) 0.0191(11) 0.0205(12) -0.0085(9) 0.0006(9) -0.0009(9)
C8 0.0211(11) 0.0164(11) 0.0166(11) -0.0054(9) 0.0011(9) -0.0022(9)
C9 0.0211(12) 0.0221(12) 0.0282(13) -0.0136(10) -0.0027(10) 0.0002(9)
C10 0.0331(14) 0.0185(12) 0.0177(12) -0.0032(9) -0.0046(10) -0.0009(10)
C11 0.0404(15) 0.0277(13) 0.0138(12) -0.0048(10) -0.0030(10) -0.0061(11)
C12 0.0362(15) 0.0247(13) 0.0279(14) -0.0055(11) -0.0107(11) 0.0052(11)
C13 0.0242(12) 0.0237(12) 0.0205(12) -0.0100(10) 0.0062(9) -0.0069(10)
C14 0.0379(16) 0.0368(16) 0.0257(14) -0.0063(12) 0.0076(12) -0.0172(13)
C15 0.0196(12) 0.0295(13) 0.0282(14) -0.0114(11) 0.0034(10) -0.0068(10)
C16 0.0212(11) 0.0181(11) 0.0127(10) -0.0056(9) -0.0026(8) -0.0058(9)
C17 0.0213(11) 0.0193(11) 0.0182(11) -0.0072(9) -0.0024(9) -0.0046(9)
C18 0.0235(12) 0.0275(13) 0.0217(13) -0.0072(10) -0.0005(10) 0.0008(10)
C19 0.0273(13) 0.0204(12) 0.0214(12) -0.0081(10) -0.0070(10) -0.0029(10)
C20 0.0339(14) 0.0214(12) 0.0160(12) -0.0043(10) -0.0060(10) -0.0085(10)
C21 0.0454(17) 0.0246(13) 0.0218(13) 0.0001(11) -0.0046(12) -0.0080(12)
C22 0.0296(13) 0.0260(13) 0.0146(11) -0.0051(10) 0.0015(9) -0.0118(10)
C23 0.0222(12) 0.0216(12) 0.0167(11) -0.0072(9) -0.0017(9) -0.0078(9)
C24 0.0245(12) 0.0267(13) 0.0193(12) -0.0054(10) 0.0045(10) -0.0081(10)
C25 0.0191(11) 0.0250(12) 0.0210(12) -0.0107(10) 0.0019(9) -0.0074(9)
C26 0.0226(12) 0.0350(15) 0.0272(14) -0.0123(12) -0.0045(10) -0.0062(11)
C27 0.0222(13) 0.0260(13) 0.0441(17) -0.0118(12) 0.0046(11) -0.0114(10)
C28 0.0218(12) 0.0266(13) 0.0215(12) -0.0127(10) 0.0060(9) -0.0092(10)
C29 0.0283(14) 0.0499(18) 0.0193(13) -0.0160(12) 0.0033(10) -0.0125(12)
C30 0.0448(17) 0.0310(15) 0.0459(18) -0.0244(14) 0.0234(14) -0.0152(13)
C31 0.0319(14) 0.0195(12) 0.0297(14) -0.0057(10) 0.0018(11) -0.0084(10)
C32 0.0481(18) 0.0300(15) 0.0452(18) -0.0209(14) 0.0047(14) -0.0134(13)
C33 0.0444(17) 0.0372(16) 0.0267(14) -0.0092(12) 0.0019(12) -0.0260(13)
C34 0.0237(13) 0.0289(14) 0.0284(14) -0.0063(11) -0.0013(10) -0.0127(10)
C101 0.0173(11) 0.0215(11) 0.0181(11) -0.0104(9) 0.0001(9) -0.0038(9)
C102 0.0146(10) 0.0241(12) 0.0220(12) -0.0101(10) 0.0020(9) -0.0043(9)
C103 0.0168(11) 0.0312(14) 0.0338(15) -0.0146(12) -0.0066(10) -0.0013(10)
C104 0.0184(11) 0.0296(13) 0.0243(13) -0.0146(11) -0.0011(9) -0.0097(10)
C105 0.0244(12) 0.0241(12) 0.0275(13) -0.0147(11) 0.0025(10) -0.0060(10)
C106 0.0292(14) 0.0277(14) 0.0407(16) -0.0211(12) 0.0011(12) -0.0073(11)
C107 0.0261(13) 0.0258(13) 0.0309(14) -0.0151(11) -0.0038(11) 0.0018(10)
C108 0.0221(12) 0.0277(13) 0.0245(13) -0.0136(11) -0.0044(10) -0.0009(10)
C109 0.0363(16) 0.0348(16) 0.0421(17) -0.0231(14) -0.0210(13) 0.0087(12)
C110 0.075(2) 0.0378(17) 0.0191(14) -0.0128(13) -0.0078(14) 0.0037(16)
C111 0.0472(18) 0.0502(19) 0.0191(13) -0.0151(13) 0.0030(12) -0.0130(15)
C113 0.0232(13) 0.0389(16) 0.0385(16) -0.0248(13) 0.0099(11) -0.0115(11)
C114 0.0240(14) 0.057(2) 0.055(2) -0.0397(17) 0.0122(13) -0.0082(13)
C115 0.0294(15) 0.055(2) 0.064(2) -0.0346(18) 0.0203(15) -0.0199(14)
C116 0.0195(11) 0.0181(11) 0.0139(11) -0.0037(9) -0.0026(8) -0.0038(9)
C117 0.0214(11) 0.0187(11) 0.0189(12) -0.0071(9) -0.0042(9) -0.0031(9)
C118 0.0242(12) 0.0234(12) 0.0254(13) -0.0078(10) 0.0001(10) -0.0023(10)
C119 0.0273(13) 0.0170(11) 0.0213(12) -0.0040(9) -0.0060(10) -0.0021(9)
C120 0.0299(13) 0.0226(12) 0.0177(12) -0.0050(10) -0.0031(10) -0.0094(10)
C121 0.0364(15) 0.0250(13) 0.0252(14) 0.0008(11) -0.0038(11) -0.0108(11)
C122 0.0250(12) 0.0273(13) 0.0178(12) -0.0057(10) -0.0002(9) -0.0075(10)
C123 0.0218(12) 0.0217(12) 0.0173(11) -0.0055(9) -0.0013(9) -0.0044(9)
C124 0.0207(12) 0.0353(15) 0.0190(12) 0.0001(11) 0.0015(10) 0.0001(11)
C125 0.0234(12) 0.0275(13) 0.0214(12) -0.0078(10) -0.0077(10) -0.0068(10)
C126 0.0198(12) 0.0321(14) 0.0318(15) -0.0083(12) -0.0029(10) -0.0057(10)
C127 0.0408(16) 0.0306(15) 0.0351(16) -0.0108(12) -0.0104(13) -0.0142(12)
C128 0.0367(15) 0.0283(14) 0.0214(13) -0.0144(11) 0.0049(11) -0.0040(11)
C129 0.059(2) 0.0384(16) 0.0182(13) -0.0136(12) 0.0084(13) -0.0141(14)
C130 0.055(2) 0.0305(15) 0.0347(17) -0.0183(13) 0.0048(14) 0.0022(14)
C131 0.0265(13) 0.0167(12) 0.0426(16) -0.0055(11) -0.0084(11) -0.0030(10)
C132 0.043(2) 0.0314(18) 0.090(3) 0.0039(18) 0.0015(19) -0.0121(15)
C133 0.0266(15) 0.0409(18) 0.068(2) -0.0060(16) 0.0041(15) -0.0140(13)
C134 0.0163(12) 0.0369(15) 0.0384(16) -0.0057(13) -0.0066(11) -0.0086(11)

loop_
_atom_type_symbol
_atom_type_scat_dispersion_real
_atom_type_scat_dispersion_imag
_atom_type_scat_Cromer_Mann_a1
_atom_type_scat_Cromer_Mann_b1
_atom_type_scat_Cromer_Mann_a2
_atom_type_scat_Cromer_Mann_b2
_atom_type_scat_Cromer_Mann_a3
_atom_type_scat_Cromer_Mann_b3
_atom_type_scat_Cromer_Mann_a4
_atom_type_scat_Cromer_Mann_b4
_atom_type_scat_Cromer_Mann_c
_atom_type_scat_source
C 0.0033 0.0016 2.3100 20.8439 1.0200 10.2075 1.5886 0.5687 0.8650 51.6512 0.2156 'International Tables Vol C 4.2.6.8 and 6.1.1.4'
H 0.0000 0.0000 0.4930 10.5109 0.3229 26.1257 0.1402 3.1424 0.0408 57.7998 0.0030 'International Tables Vol C 4.2.6.8 and 6.1.1.4'
N 0.0061 0.0033 12.2126 0.0057 3.1322 9.8933 2.0125 28.9975 1.1663 0.5826 -11.5290 'International Tables Vol C 4.2.6.8 and 6.1.1.4'
O 0.0106 0.0060 3.0485 13.2771 2.2868 5.7011 1.5463 0.3239 0.8670 32.9089 0.2508 'International Tables Vol C 4.2.6.8 and 6.1.1.4'
P 0.1023 0.0942 6.4345 1.9067 4.1791 27.1570 1.7800 0.5260 1.4908 68.1645 1.1149 'International Tables Vol C 4.2.6.8 and 6.1.1.4'
Co 0.3494 0.9721 12.2841 4.2791 7.3409 0.2784 4.0034 13.5359 2.3488 71.1692 1.0118 'International Tables Vol C 4.2.6.8 and 6.1.1.4'
I -0.4742 1.8119 20.1472 4.3470 18.9949 0.3814 7.5138 27.7660 2.2735 66.8776 4.0712 'International Tables Vol C 4.2.6.8 and 6.1.1.4'

loop_
_geom_angle_atom_site_label_1
_geom_angle_atom_site_label_2
_geom_angle_atom_site_label_3
_geom_angle
_geom_angle_publ_flag
Co2 Co1 I1 60.314(10) yes
Co2 Co1 P1 50.888(15) yes
I1 Co1 P1 88.901(15) yes
Co2 Co1 P2 50.813(15) yes
I1 Co1 P2 84.345(15) yes
P1 Co1 P2 91.802(19) yes
Co2 Co1 O1 166.90(5) yes
I1 Co1 O1 106.62(5) yes
P1 Co1 O1 132.75(5) yes
P2 Co1 O1 133.14(5) yes
Co2 Co1 N1 85.31(6) yes
I1 Co1 N1 105.77(6) yes
P1 Co1 N1 34.68(6) yes
P2 Co1 N1 122.86(6) yes
O1 Co1 N1 98.34(7) yes
Co2 Co1 N2 85.02(6) yes
I1 Co1 N2 105.73(6) yes
P1 Co1 N2 118.14(6) yes
P2 Co1 N2 34.29(6) yes
O1 Co1 N2 100.50(7) yes
N1 Co1 N2 136.53(8) yes
Co1 Co2 I1 62.351(10) yes
Co1 Co2 I2 174.005(16) yes
I1 Co2 I2 114.915(13) yes
Co1 Co2 P1 69.356(18) yes
I1 Co2 P1 101.361(19) yes
I2 Co2 P1 106.851(19) yes
Co1 Co2 P2 70.079(18) yes
I1 Co2 P2 96.144(18) yes
I2 Co2 P2 115.866(19) yes
P1 Co2 P2 120.60(2) yes
Co102 Co101 I101 59.976(10) yes
Co102 Co101 P47 50.678(15) yes
I101 Co101 P47 83.988(16) yes
Co102 Co101 P64 50.332(15) yes
I101 Co101 P64 88.115(16) yes
P47 Co101 P64 91.39(2) yes
Co102 Co101 O101 165.85(5) yes
I101 Co101 O101 105.88(5) yes
P47 Co101 O101 132.77(5) yes
P64 Co101 O101 134.06(5) yes
Co102 Co101 N101 83.95(6) yes
I101 Co101 N101 106.24(6) yes
P47 Co101 N101 120.81(6) yes
P64 Co101 N101 33.71(6) yes
O101 Co101 N101 100.96(8) yes
Co102 Co101 N102 86.04(6) yes
I101 Co101 N102 106.81(6) yes
P47 Co101 N102 35.51(6) yes
P64 Co101 N102 118.36(6) yes
O101 Co101 N102 99.45(8) yes
N101 Co101 N102 134.24(8) yes
Co101 Co102 I101 62.206(10) yes
Co101 Co102 I102 178.574(15) yes
I101 Co102 I102 119.217(13) yes
Co101 Co102 P47 68.835(18) yes
I101 Co102 P47 95.346(19) yes
I102 Co102 P47 110.782(19) yes
Co101 Co102 P64 70.060(19) yes
I101 Co102 P64 101.448(19) yes
I102 Co102 P64 109.25(2) yes
P47 Co102 P64 120.53(3) yes
Co1 I1 Co2 57.335(10) yes
Co101 I101 Co102 57.818(10) yes
Co2 P1 Co1 59.756(17) yes
Co2 P1 N1 100.75(7) yes
Co2 P1 C10 114.15(8) yes
Co1 P1 C10 133.75(9) yes
N1 P1 C10 113.94(11) yes
Co2 P1 C13 116.05(8) yes
Co1 P1 C13 122.14(8) yes
N1 P1 C13 110.31(10) yes
C10 P1 C13 102.12(12) yes
Co2 P2 Co1 59.107(16) yes
Co2 P2 N2 99.92(7) yes
Co2 P2 C25 115.52(8) yes
Co1 P2 C25 130.46(8) yes
N2 P2 C25 112.01(10) yes
Co2 P2 C28 111.45(8) yes
Co1 P2 C28 119.05(8) yes
N2 P2 C28 109.02(10) yes
C25 P2 C28 108.61(11) yes
Co102 P47 Co101 60.487(17) yes
Co102 P47 N102 103.12(7) yes
Co102 P47 C125 114.53(9) yes
Co101 P47 C125 130.55(8) yes
N102 P47 C125 110.43(11) yes
Co102 P47 C128 112.29(9) yes
Co101 P47 C128 119.98(9) yes
N102 P47 C128 108.92(11) yes
C125 P47 C128 107.44(12) yes
Co102 P64 Co101 59.608(17) yes
Co102 P64 N101 99.64(7) yes
Co102 P64 C110 111.65(10) yes
Co101 P64 C110 130.26(12) yes
N101 P64 C110 114.86(14) yes
Co102 P64 C113 115.85(9) yes
Co101 P64 C113 123.56(10) yes
N101 P64 C113 110.56(12) yes
C110 P64 C113 104.68(15) yes
Co1 O1 C31 125.67(14) yes
Co1 O1 C34 127.71(15) yes
C31 O1 C34 106.61(18) yes
Co101 O101 C131 123.03(14) yes
Co101 O101 C134 129.03(15) yes
C131 O101 C134 105.87(19) yes
P1 N1 Co1 103.99(10) yes
P1 N1 C1 131.63(15) yes
Co1 N1 C1 124.31(15) yes
P2 N2 Co1 104.78(10) yes
P2 N2 C16 131.01(16) yes
Co1 N2 C16 123.33(14) yes
P64 N101 Co101 106.13(10) yes
P64 N101 C101 131.42(16) yes
Co101 N101 C101 122.31(15) yes
Co101 N102 P47 101.66(10) yes
Co101 N102 C116 127.37(15) yes
P47 N102 C116 128.94(16) yes
N1 C1 C2 120.5(2) yes
N1 C1 C8 120.8(2) yes
C2 C1 C8 118.4(2) yes
C1 C2 C3 122.6(2) yes
C1 C2 C4 119.7(2) yes
C3 C2 C4 117.7(2) yes
C2 C3 H31 108.8 no
C2 C3 H32 111.3 no
H31 C3 H32 110.7 no
C2 C3 H33 109.3 no
H31 C3 H33 107.4 no
H32 C3 H33 109.3 no
C2 C4 C5 122.5(2) yes
C2 C4 H41 118.6 no
C5 C4 H41 118.9 no
C4 C5 C6 120.8(2) yes
C4 C5 C7 117.2(2) yes
C6 C5 C7 121.9(2) yes
C5 C6 H61 110.4 no
C5 C6 H62 110.8 no
H61 C6 H62 107.5 no
C5 C6 H63 112.5 no
H61 C6 H63 106.7 no
H62 C6 H63 108.7 no
C5 C7 C8 122.5(2) yes
C5 C7 H71 117.7 no
C8 C7 H71 119.7 no
C1 C8 C7 119.5(2) yes
C1 C8 C9 122.0(2) yes
C7 C8 C9 118.3(2) yes
C8 C9 H91 110.8 no
C8 C9 H92 110.2 no
H91 C9 H92 109.8 no
C8 C9 H93 112.2 no
H91 C9 H93 106.3 no
H92 C9 H93 107.3 no
P1 C10 C11 111.21(17) yes
P1 C10 C12 114.76(18) yes
C11 C10 C12 113.1(2) yes
P1 C10 H101 104.1 no
C11 C10 H101 107.1 no
C12 C10 H101 105.7 no
C10 C11 H111 109.3 no
C10 C11 H112 110.3 no
H111 C11 H112 110.6 no
C10 C11 H113 108.9 no
H111 C11 H113 108.5 no
H112 C11 H113 109.2 no
C10 C12 H121 110.1 no
C10 C12 H122 110.1 no
H121 C12 H122 108.1 no
C10 C12 H123 110.2 no
H121 C12 H123 108.4 no
H122 C12 H123 109.8 no
P1 C13 C14 115.69(19) yes
P1 C13 C15 108.80(16) yes
C14 C13 C15 108.9(2) yes
P1 C13 H131 106.9 no
C14 C13 H131 108.5 no
C15 C13 H131 107.7 no
C13 C14 H141 111.6 no
C13 C14 H142 112.1 no
H141 C14 H142 108.8 no
C13 C14 H143 108.5 no
H141 C14 H143 107.5 no
H142 C14 H143 108.2 no
C13 C15 H151 110.2 no
C13 C15 H152 110.5 no
H151 C15 H152 109.8 no
C13 C15 H153 109.9 no
H151 C15 H153 107.6 no
H152 C15 H153 108.8 no
N2 C16 C17 120.4(2) yes
N2 C16 C23 120.7(2) yes
C17 C16 C23 118.7(2) yes
C16 C17 C18 122.4(2) yes
C16 C17 C19 119.4(2) yes
C18 C17 C19 118.2(2) yes
C17 C18 H181 110.2 no
C17 C18 H182 110.1 no
H181 C18 H182 107.5 no
C17 C18 H183 113.0 no
H181 C18 H183 109.2 no
H182 C18 H183 106.6 no
C17 C19 C20 122.6(2) yes
C17 C19 H191 119.1 no
C20 C19 H191 118.3 no
C19 C20 C21 121.2(2) yes
C19 C20 C22 117.4(2) yes
C21 C20 C22 121.4(2) yes
C20 C21 H211 108.9 no
C20 C21 H212 109.7 no
H211 C21 H212 109.0 no
C20 C21 H213 112.1 no
H211 C21 H213 109.5 no
H212 C21 H213 107.6 no
C20 C22 C23 122.6(2) yes
C20 C22 H221 119.1 no
C23 C22 H221 118.2 no
C16 C23 C22 119.3(2) yes
C16 C23 C24 122.7(2) yes
C22 C23 C24 118.0(2) yes
C23 C24 H241 109.7 no
C23 C24 H242 112.1 no
H241 C24 H242 108.4 no
C23 C24 H243 110.0 no
H241 C24 H243 109.8 no
H242 C24 H243 106.8 no
P2 C25 C26 117.65(17) yes
P2 C25 C27 111.24(17) yes
C26 C25 C27 110.4(2) yes
P2 C25 H251 103.2 no
C26 C25 H251 106.9 no
C27 C25 H251 106.6 no
C25 C26 H261 107.5 no
C25 C26 H262 109.5 no
H261 C26 H262 109.5 no
C25 C26 H263 111.8 no
H261 C26 H263 109.2 no
H262 C26 H263 109.3 no
C25 C27 H271 112.3 no
C25 C27 H272 109.0 no
H271 C27 H272 108.5 no
C25 C27 H273 111.1 no
H271 C27 H273 107.0 no
H272 C27 H273 108.8 no
P2 C28 C29 115.33(18) yes
P2 C28 C30 113.57(18) yes
C29 C28 C30 110.8(2) yes
P2 C28 H281 102.1 no
C29 C28 H281 106.9 no
C30 C28 H281 107.2 no
C28 C29 H291 111.2 no
C28 C29 H292 111.3 no
H291 C29 H292 107.3 no
C28 C29 H293 112.2 no
H291 C29 H293 107.8 no
H292 C29 H293 106.8 no
C28 C30 H301 111.1 no
C28 C30 H302 110.5 no
H301 C30 H302 110.3 no
C28 C30 H303 110.2 no
H301 C30 H303 107.3 no
H302 C30 H303 107.4 no
O1 C31 C32 105.5(2) yes
O1 C31 H311 108.8 no
C32 C31 H311 110.2 no
O1 C31 H312 107.5 no
C32 C31 H312 113.2 no
H311 C31 H312 111.3 no
C31 C32 C33 105.5(2) yes
C31 C32 H321 109.2 no
C33 C32 H321 112.8 no
C31 C32 H322 108.8 no
C33 C32 H322 110.9 no
H321 C32 H322 109.6 no
C32 C33 C34 104.8(2) yes
C32 C33 H331 111.9 no
C34 C33 H331 109.9 no
C32 C33 H332 110.1 no
C34 C33 H332 109.3 no
H331 C33 H332 110.7 no
C33 C34 O1 104.9(2) yes
C33 C34 H341 111.4 no
O1 C34 H341 109.0 no
C33 C34 H342 112.4 no
O1 C34 H342 109.2 no
H341 C34 H342 109.8 no
N101 C101 C102 120.1(2) yes
N101 C101 C108 121.1(2) yes
C102 C101 C108 118.5(2) yes
C101 C102 C103 122.1(2) yes
C101 C102 C104 119.0(2) yes
C103 C102 C104 118.9(2) yes
C102 C103 H1031 108.3 no
C102 C103 H1032 110.4 no
H1031 C103 H1032 111.5 no
C102 C103 H1033 109.5 no
H1031 C103 H1033 109.7 no
H1032 C103 H1033 107.5 no
C102 C104 C105 122.9(2) yes
C102 C104 H1041 117.6 no
C105 C104 H1041 119.5 no
C104 C105 C106 121.2(2) yes
C104 C105 C107 117.3(2) yes
C106 C105 C107 121.6(2) yes
C105 C106 H1061 113.0 no
C105 C106 H1062 110.8 no
H1061 C106 H1062 105.8 no
C105 C106 H1063 111.8 no
H1061 C106 H1063 108.1 no
H1062 C106 H1063 107.0 no
C105 C107 C108 122.0(2) yes
C105 C107 H1071 118.9 no
C108 C107 H1071 119.0 no
C101 C108 C107 120.1(2) yes
C101 C108 C109 121.7(2) yes
C107 C108 C109 118.1(2) yes
C108 C109 H1091 111.1 no
C108 C109 H1092 112.3 no
H1091 C109 H1092 107.1 no
C108 C109 H1093 110.4 no
H1091 C109 H1093 108.1 no
H1092 C109 H1093 107.6 no
P64 C110 C111 117.0(2) yes
P64 C110 C1002 115.3(2) yes
C111 C110 C1002 113.9(3) yes
P64 C110 H1102 103.0 no
C111 C110 H1102 104.0 no
C1002 C110 H1102 100.7 no
P64 C110 C111 117.0(2) yes
P64 C110 C1001 121.5(5) yes
C111 C110 C1001 120.1(6) yes
P64 C110 H1101 94.2 no
C111 C110 H1101 93.6 no
C1001 C110 H1101 94.1 no
C110 C111 H1111 112.4 no
C110 C111 H1112 110.1 no
H1111 C111 H1112 107.1 no
C110 C111 H1113 108.8 no
H1111 C111 H1113 110.2 no
H1112 C111 H1113 108.2 no
P64 C113 C114 116.07(19) yes
P64 C113 C115 113.1(2) yes
C114 C113 C115 109.2(2) yes
P64 C113 H1131 104.1 no
C114 C113 H1131 106.3 no
C115 C113 H1131 107.4 no
C113 C114 H1141 108.5 no
C113 C114 H1142 111.3 no
H1141 C114 H1142 111.7 no
C113 C114 H1143 109.1 no
H1141 C114 H1143 108.1 no
H1142 C114 H1143 108.0 no
C113 C115 H1151 109.6 no
C113 C115 H1152 109.4 no
H1151 C115 H1152 108.5 no
C113 C115 H1153 110.1 no
H1151 C115 H1153 110.1 no
H1152 C115 H1153 109.1 no
N102 C116 C117 121.0(2) yes
N102 C116 C123 121.3(2) yes
C117 C116 C123 117.5(2) yes
C116 C117 C118 121.9(2) yes
C116 C117 C119 119.8(2) yes
C118 C117 C119 118.3(2) yes
C117 C118 H1181 111.1 no
C117 C118 H1182 110.1 no
H1181 C118 H1182 110.4 no
C117 C118 H1183 110.3 no
H1181 C118 H1183 108.1 no
H1182 C118 H1183 106.7 no
C117 C119 C120 123.2(2) yes
C117 C119 H1191 119.2 no
C120 C119 H1191 117.6 no
C119 C120 C121 122.4(2) yes
C119 C120 C122 116.4(2) yes
C121 C120 C122 121.2(2) yes
C120 C121 H1211 111.1 no
C120 C121 H1212 111.5 no
H1211 C121 H1212 107.1 no
C120 C121 H1213 110.8 no
H1211 C121 H1213 109.1 no
H1212 C121 H1213 107.0 no
C120 C122 C123 123.1(2) yes
C120 C122 H1221 118.9 no
C123 C122 H1221 117.9 no
C116 C123 C122 120.0(2) yes
C116 C123 C124 122.9(2) yes
C122 C123 C124 117.1(2) yes
C123 C124 H1241 109.2 no
C123 C124 H1242 109.0 no
H1241 C124 H1242 107.7 no
C123 C124 H1243 111.5 no
H1241 C124 H1243 108.5 no
H1242 C124 H1243 110.9 no
P47 C125 C126 107.42(16) yes
P47 C125 C127 114.67(19) yes
C126 C125 C127 109.0(2) yes
P47 C125 H1251 108.1 no
C126 C125 H1251 107.8 no
C127 C125 H1251 109.7 no
C125 C126 H1261 111.3 no
C125 C126 H1262 109.6 no
H1261 C126 H1262 107.9 no
C125 C126 H1263 111.5 no
H1261 C126 H1263 108.3 no
H1262 C126 H1263 108.1 no
C125 C127 H1271 108.7 no
C125 C127 H1272 112.6 no
H1271 C127 H1272 107.4 no
C125 C127 H1273 110.7 no
H1271 C127 H1273 107.9 no
H1272 C127 H1273 109.4 no
P47 C128 C129 113.5(2) yes
P47 C128 C130 115.12(19) yes
C129 C128 C130 112.1(2) yes
P47 C128 H1281 102.3 no
C129 C128 H1281 107.4 no
C130 C128 H1281 105.2 no
C128 C129 H1291 111.6 no
C128 C129 H1292 108.3 no
H1291 C129 H1292 107.9 no
C128 C129 H1293 111.3 no
H1291 C129 H1293 109.2 no
H1292 C129 H1293 108.4 no
C128 C130 H1301 108.4 no
C128 C130 H1302 110.1 no
H1301 C130 H1302 109.2 no
C128 C130 H1303 110.5 no
H1301 C130 H1303 109.2 no
H1302 C130 H1303 109.5 no
O101 C131 C132 105.3(2) yes
O101 C131 H1311 109.1 no
C132 C131 H1311 109.0 no
O101 C131 H1312 109.5 no
C132 C131 H1312 113.1 no
H1311 C131 H1312 110.7 no
C131 C132 C133 106.0(3) yes
C131 C132 H1321 111.4 no
C133 C132 H1321 110.1 no
C131 C132 H1322 111.9 no
C133 C132 H1322 112.3 no
H1321 C132 H1322 105.1 no
C132 C133 C134 105.1(2) yes
C132 C133 H1331 113.9 no
C134 C133 H1331 113.2 no
C132 C133 H1332 107.4 no
C134 C133 H1332 106.4 no
H1331 C133 H1332 110.3 no
C133 C134 O101 104.6(2) yes
C133 C134 H1341 114.2 no
O101 C134 H1341 110.0 no
C133 C134 H1342 109.2 no
O101 C134 H1342 107.2 no
H1341 C134 H1342 111.2 no
C110 C1001 H1002 110.8 no
C110 C1001 H1003 107.1 no
H1002 C1001 H1003 109.7 no
C110 C1001 H1004 109.9 no
H1002 C1001 H1004 109.5 no
H1003 C1001 H1004 109.9 no
C110 C1002 H1005 111.5 no
C110 C1002 H1006 110.0 no
H1005 C1002 H1006 109.0 no
C110 C1002 H1007 106.9 no
H1005 C1002 H1007 110.5 no
H1006 C1002 H1007 108.9 no

loop_
_geom_bond_atom_site_label_1
_geom_bond_atom_site_label_2
_geom_bond_distance
_geom_bond_publ_flag
Co1 Co2 2.5939(4) yes
Co1 I1 2.7294(3) yes
Co1 P1 2.8098(7) yes
Co1 P2 2.8419(6) yes
Co1 O1 2.0540(16) yes
Co1 N1 1.9124(18) yes
Co1 N2 1.9254(19) yes
Co2 I1 2.6768(4) yes
Co2 I2 2.5261(4) yes
Co2 P1 2.3298(6) yes
Co2 P2 2.3429(7) yes
Co101 Co102 2.6142(4) yes
Co101 I101 2.7324(3) yes
Co101 P47 2.8013(7) yes
Co101 P64 2.8489(7) yes
Co101 O101 2.0634(17) yes
Co101 N101 1.9124(19) yes
Co101 N102 1.9446(19) yes
Co102 I101 2.6743(4) yes
Co102 I102 2.5313(4) yes
Co102 P47 2.3238(7) yes
Co102 P64 2.3328(7) yes
P1 N1 1.647(2) yes
P1 C10 1.845(2) yes
P1 C13 1.858(2) yes
P2 N2 1.6559(19) yes
P2 C25 1.854(2) yes
P2 C28 1.858(2) yes
P47 N102 1.661(2) yes
P47 C125 1.850(2) yes
P47 C128 1.854(2) yes
P64 N101 1.646(2) yes
P64 C110 1.849(3) yes
P64 C113 1.849(3) yes
O1 C31 1.446(3) yes
O1 C34 1.445(3) yes
O101 C131 1.452(3) yes
O101 C134 1.441(3) yes
N1 C1 1.434(3) yes
N2 C16 1.431(3) yes
N101 C101 1.440(3) yes
N102 C116 1.429(3) yes
C1 C2 1.413(3) yes
C1 C8 1.412(3) yes
C2 C3 1.508(3) yes
C2 C4 1.386(3) yes
C3 H31 0.974 no
C3 H32 0.978 no
C3 H33 0.956 no
C4 C5 1.395(3) yes
C4 H41 0.930 no
C5 C6 1.502(3) yes
C5 C7 1.385(3) yes
C6 H61 0.964 no
C6 H62 0.962 no
C6 H63 0.950 no
C7 C8 1.396(3) yes
C7 H71 0.929 no
C8 C9 1.506(3) yes
C9 H91 0.977 no
C9 H92 0.951 no
C9 H93 0.965 no
C10 C11 1.533(3) yes
C10 C12 1.524(4) yes
C10 H101 0.973 no
C11 H111 0.968 no
C11 H112 0.968 no
C11 H113 0.962 no
C12 H121 0.971 no
C12 H122 0.975 no
C12 H123 0.967 no
C13 C14 1.532(4) yes
C13 C15 1.531(4) yes
C13 H131 0.978 no
C14 H141 0.979 no
C14 H142 0.948 no
C14 H143 0.978 no
C15 H151 0.955 no
C15 H152 0.976 no
C15 H153 0.968 no
C16 C17 1.409(3) yes
C16 C23 1.411(3) yes
C17 C18 1.511(3) yes
C17 C19 1.392(3) yes
C18 H181 0.965 no
C18 H182 0.960 no
C18 H183 0.949 no
C19 C20 1.382(4) yes
C19 H191 0.925 no
C20 C21 1.509(4) yes
C20 C22 1.385(4) yes
C21 H211 0.949 no
C21 H212 0.961 no
C21 H213 0.954 no
C22 C23 1.391(3) yes
C22 H221 0.934 no
C23 C24 1.503(3) yes
C24 H241 0.936 no
C24 H242 0.941 no
C24 H243 0.963 no
C25 C26 1.535(4) yes
C25 C27 1.526(3) yes
C25 H251 0.961 no
C26 H261 0.971 no
C26 H262 0.940 no
C26 H263 0.981 no
C27 H271 0.949 no
C27 H272 0.979 no
C27 H273 0.974 no
C28 C29 1.530(4) yes
C28 C30 1.527(4) yes
C28 H281 0.979 no
C29 H291 0.971 no
C29 H292 0.966 no
C29 H293 0.979 no
C30 H301 0.956 no
C30 H302 0.945 no
C30 H303 0.958 no
C31 C32 1.512(4) yes
C31 H311 0.970 no
C31 H312 0.965 no
C32 C33 1.524(4) yes
C32 H321 0.958 no
C32 H322 0.985 no
C33 C34 1.515(4) yes
C33 H331 0.977 no
C33 H332 0.963 no
C34 H341 0.993 no
C34 H342 0.958 no
C101 C102 1.411(3) yes
C101 C108 1.397(3) yes
C102 C103 1.506(3) yes
C102 C104 1.391(3) yes
C103 H1031 0.967 no
C103 H1032 0.947 no
C103 H1033 0.940 no
C104 C105 1.381(3) yes
C104 H1041 0.940 no
C105 C106 1.506(3) yes
C105 C107 1.383(4) yes
C106 H1061 0.965 no
C106 H1062 0.956 no
C106 H1063 0.956 no
C107 C108 1.390(3) yes
C107 H1071 0.925 no
C108 C109 1.515(3) yes
C109 H1091 0.965 no
C109 H1092 0.945 no
C109 H1093 0.949 no
C110 C111 1.525(4) yes
C110 C1002 1.461(5) yes
C110 H1102 1.029 no
C110 C111 1.525(4) yes
C110 C1001 1.405(13) yes
C110 H1101 0.982 no
C111 H1111 0.985 no
C111 H1112 0.961 no
C111 H1113 0.957 no
C113 C114 1.537(4) yes
C113 C115 1.531(4) yes
C113 H1131 0.986 no
C114 H1141 0.957 no
C114 H1142 0.963 no
C114 H1143 0.949 no
C115 H1151 0.951 no
C115 H1152 0.966 no
C115 H1153 0.969 no
C116 C117 1.414(3) yes
C116 C123 1.413(3) yes
C117 C118 1.505(3) yes
C117 C119 1.391(3) yes
C118 H1181 0.937 no
C118 H1182 0.956 no
C118 H1183 0.964 no
C119 C120 1.384(4) yes
C119 H1191 0.919 no
C120 C121 1.503(4) yes
C120 C122 1.382(3) yes
C121 H1211 0.949 no
C121 H1212 0.969 no
C121 H1213 0.936 no
C122 C123 1.390(3) yes
C122 H1221 0.938 no
C123 C124 1.509(3) yes
C124 H1241 0.941 no
C124 H1242 0.958 no
C124 H1243 0.951 no
C125 C126 1.531(4) yes
C125 C127 1.524(4) yes
C125 H1251 0.976 no
C126 H1261 0.961 no
C126 H1262 0.968 no
C126 H1263 0.959 no
C127 H1271 0.970 no
C127 H1272 0.949 no
C127 H1273 0.963 no
C128 C129 1.536(4) yes
C128 C130 1.521(4) yes
C128 H1281 0.977 no
C129 H1291 0.976 no
C129 H1292 0.958 no
C129 H1293 0.965 no
C130 H1301 0.953 no
C130 H1302 0.967 no
C130 H1303 0.967 no
C131 C132 1.488(4) yes
C131 H1311 0.972 no
C131 H1312 0.947 no
C132 C133 1.504(5) yes
C132 H1321 0.965 no
C132 H1322 0.967 no
C133 C134 1.497(4) yes
C133 H1331 0.936 no
C133 H1332 0.969 no
C134 H1341 0.977 no
C134 H1342 0.977 no
C1001 H1002 0.962 no
C1001 H1003 0.960 no
C1001 H1004 0.960 no
C1002 H1005 0.950 no
C1002 H1006 0.977 no
C1002 H1007 0.959 no
